data_7158930
loop_
_publ_author_name
'Wang, Yingxiao'
'Xie, Jianwei'
'Lu, Ping'
'Wang, Yanguang'

_publ_section_title
;
 Rh(II)-Catalyzed Synthesis of 5H-Isochromeno[3,4-b]indolizines from
 4-Diazoisochroman-3-imines and Pyridines
;
_journal_name_full 'Organic &amp; Biomolecular Chemistry'
_journal_paper_doi 10.1039/D2OB01400A
_journal_year 2022
_chemical_formula_moiety 'C18 H14 Br N O3'
_chemical_formula_sum 'C18 H14 Br N O3'
_chemical_formula_weight 372.21
_space_group_crystal_system monoclinic
_space_group_IT_number 14
_space_group_name_Hall '-P 2yn'
_space_group_name_H-M_alt 'P 1 21/n 1'
_atom_sites_solution_hydrogens geom
_atom_sites_solution_primary dual
_audit_creation_date 2021-07-02
_audit_creation_method
;
Olex2 1.2
(compiled 2018.05.29 svn.r3508 for OlexSys, GUI svn.r5506)
;
_audit_update_record
;
2022-03-03 deposited with the CCDC.	2022-10-12 downloaded from the CCDC.
;
_cell_angle_alpha 90
_cell_angle_beta 110.294(14)
_cell_angle_gamma 90
_cell_formula_units_Z 4
_cell_length_a 17.155(5)
_cell_length_b 4.3367(14)
_cell_length_c 21.762(7)
_cell_measurement_reflns_used 9907
_cell_measurement_temperature 170(2)
_cell_measurement_theta_max 27.06
_cell_measurement_theta_min 2.63
_cell_volume 1518.5(8)
_computing_cell_refinement 'SAINT V8.40B (Bruker Nano, Inc., 2019)'
_computing_data_collection 'Bruker Instrument Service vV6.2.14'
_computing_data_reduction 'SAINT V8.40B (Bruker Nano, Inc., 2019)'
_computing_molecular_graphics 'Olex2 (Dolomanov et al., 2009)'
_computing_publication_material 'Olex2 (Dolomanov et al., 2009)'
_computing_structure_refinement 'ShelXL (Sheldrick, 2015)'
_computing_structure_solution 'ShelXT (Sheldrick, 2015)'
_diffrn_ambient_temperature 170.0
_diffrn_measured_fraction_theta_full 0.999
_diffrn_measured_fraction_theta_max 0.996
_diffrn_measurement_device_type 'zju Bruker D8 Venture'
_diffrn_measurement_method '\f and \w scans'
_diffrn_radiation_type MoK\a
_diffrn_radiation_wavelength 0.71073
_diffrn_reflns_av_R_equivalents 0.0295
_diffrn_reflns_av_unetI/netI 0.0195
_diffrn_reflns_Laue_measured_fraction_full 0.999
_diffrn_reflns_Laue_measured_fraction_max 0.996
_diffrn_reflns_limit_h_max 21
_diffrn_reflns_limit_h_min -21
_diffrn_reflns_limit_k_max 4
_diffrn_reflns_limit_k_min -5
_diffrn_reflns_limit_l_max 27
_diffrn_reflns_limit_l_min -27
_diffrn_reflns_number 23432
_diffrn_reflns_point_group_measured_fraction_full 0.999
_diffrn_reflns_point_group_measured_fraction_max 0.996
_diffrn_reflns_theta_full 25.242
_diffrn_reflns_theta_max 27.114
_diffrn_reflns_theta_min 2.532
_diffrn_standards_number 0
_exptl_absorpt_coefficient_mu 2.722
_exptl_absorpt_correction_T_max 0.7455
_exptl_absorpt_correction_T_min 0.4567
_exptl_absorpt_correction_type multi-scan
_exptl_absorpt_process_details
;
SADABS-2016/2 (Bruker,2016/2) was used for absorption correction.
wR2(int) was 0.1125 before and 0.0449 after correction.
The Ratio of minimum to maximum transmission is 0.6126.
The \l/2 correction factor is Not present.
;
_exptl_crystal_colour colourless
_exptl_crystal_colour_primary colourless
_exptl_crystal_density_diffrn 1.628
_exptl_crystal_description needle
_exptl_crystal_F_000 752
_exptl_crystal_size_max 0.42
_exptl_crystal_size_mid 0.08
_exptl_crystal_size_min 0.06
_refine_diff_density_max 0.260
_refine_diff_density_min -0.246
_refine_diff_density_rms 0.045
_refine_ls_extinction_method none
_refine_ls_goodness_of_fit_ref 1.056
_refine_ls_hydrogen_treatment constr
_refine_ls_matrix_type full
_refine_ls_number_parameters 209
_refine_ls_number_reflns 3362
_refine_ls_number_restraints 0
_refine_ls_restrained_S_all 1.056
_refine_ls_R_factor_all 0.0233
_refine_ls_R_factor_gt 0.0204
_refine_ls_shift/su_max 0.001
_refine_ls_shift/su_mean 0.000
_refine_ls_structure_factor_coef Fsqd
_refine_ls_weighting_details 'w=1/[\s^2^(Fo^2^)+(0.0253P)^2^+0.6264P] where P=(Fo^2^+2Fc^2^)/3'
_refine_ls_weighting_scheme calc
_refine_ls_wR_factor_gt 0.0530
_refine_ls_wR_factor_ref 0.0545
_reflns_Friedel_coverage 0.000
_reflns_number_gt 3076
_reflns_number_total 3362
_reflns_threshold_expression 'I > 2\s(I)'
_cod_data_source_file d2ob01400a2.cif
_cod_data_source_block mo_210702_wyx05939301_0m
_cod_database_code 7158930
_shelx_shelxl_version_number 2018/3
_shelx_space_group_comment
;
The symmetry employed for this shelxl refinement is uniquely defined
by the following loop, which should always be used as a source of
symmetry information in preference to the above space-group names.
They are only intended as comments.
;
_shelx_estimated_absorpt_t_max 0.854
_shelx_estimated_absorpt_t_min 0.394
_olex2_refinement_description
;
1. Fixed Uiso
 At 1.2 times of:
  All C(H) groups, All C(H,H) groups
 At 1.5 times of:
  All C(H,H,H) groups
2.a Secondary CH2 refined with riding coordinates:
 C11(H11A,H11B), C17(H17A,H17B)
2.b Aromatic/amide H refined with riding coordinates:
 C1(H1), C2(H2), C4(H4), C12(H12), C13(H13), C14(H14), C15(H15)
2.c Idealised Me refined as rotating group:
 C18(H18A,H18B,H18C)
;
_olex2_submission_special_instructions 'No special instructions were received'

loop_
_space_group_symop_operation_xyz
'x, y, z'
'-x+1/2, y+1/2, -z+1/2'
'-x, -y, -z'
'x-1/2, -y-1/2, z-1/2'

loop_
_atom_site_label
_atom_site_type_symbol
_atom_site_fract_x
_atom_site_fract_y
_atom_site_fract_z
_atom_site_U_iso_or_equiv
_atom_site_adp_type
_atom_site_occupancy
_atom_site_site_symmetry_order
_atom_site_calc_flag
_atom_site_refinement_flags_posn
_atom_site_refinement_flags_adp
_atom_site_refinement_flags_occupancy
_atom_site_disorder_assembly
_atom_site_disorder_group
Br1 Br 0.24265(2) 0.15719(4) 0.33496(2) 0.03252(6) Uani 1 1 d . . . . .
O1 O 0.66872(6) 0.5154(2) 0.31530(5) 0.0243(2) Uani 1 1 d . . . . .
O2 O 0.62411(7) 0.9977(3) 0.47754(5) 0.0355(3) Uani 1 1 d . . . . .
O3 O 0.71938(6) 0.8751(2) 0.43153(5) 0.0281(2) Uani 1 1 d . . . . .
N1 N 0.47215(7) 0.3833(3) 0.32969(6) 0.0215(2) Uani 1 1 d . . . . .
C1 C 0.45891(9) 0.6538(3) 0.42265(7) 0.0259(3) Uani 1 1 d . . . . .
H1 H 0.481134 0.787667 0.459121 0.031 Uiso 1 1 calc R . . . .
C2 C 0.38116(9) 0.5324(4) 0.40903(7) 0.0268(3) Uani 1 1 d . . . . .
H2 H 0.348829 0.582568 0.435331 0.032 Uiso 1 1 calc R . . . .
C3 C 0.35001(9) 0.3314(3) 0.35515(7) 0.0252(3) Uani 1 1 d . . . . .
C4 C 0.39470(8) 0.2542(3) 0.31648(7) 0.0241(3) Uani 1 1 d . . . . .
H4 H 0.372876 0.114024 0.281094 0.029 Uiso 1 1 calc R . . . .
C5 C 0.50648(9) 0.5822(3) 0.38310(7) 0.0227(3) Uani 1 1 d . . . . .
C6 C 0.58744(9) 0.6616(3) 0.38590(7) 0.0232(3) Uani 1 1 d . . . . .
C7 C 0.60021(8) 0.5024(3) 0.33351(7) 0.0218(3) Uani 1 1 d . . . . .
C8 C 0.52968(8) 0.3383(3) 0.29819(7) 0.0222(3) Uani 1 1 d . . . . .
C9 C 0.51974(9) 0.1979(3) 0.23558(7) 0.0224(3) Uani 1 1 d . . . . .
C10 C 0.59506(9) 0.1686(3) 0.22334(7) 0.0228(3) Uani 1 1 d . . . . .
C11 C 0.67497(8) 0.2442(3) 0.27811(7) 0.0231(3) Uani 1 1 d . . . . .
H11A H 0.691396 0.065533 0.308175 0.028 Uiso 1 1 calc R . . . .
H11B H 0.719296 0.278123 0.259406 0.028 Uiso 1 1 calc R . . . .
C12 C 0.44542(9) 0.1147(4) 0.18629(7) 0.0280(3) Uani 1 1 d . . . . .
H12 H 0.394068 0.139480 0.193219 0.034 Uiso 1 1 calc R . . . .
C13 C 0.44639(9) -0.0040(4) 0.12732(8) 0.0346(4) Uani 1 1 d . . . . .
H13 H 0.395809 -0.066740 0.094753 0.042 Uiso 1 1 calc R . . . .
C14 C 0.52038(10) -0.0319(4) 0.11547(8) 0.0369(4) Uani 1 1 d . . . . .
H14 H 0.520479 -0.112351 0.074894 0.044 Uiso 1 1 calc R . . . .
C15 C 0.59477(9) 0.0586(4) 0.16339(7) 0.0301(3) Uani 1 1 d . . . . .
H15 H 0.645400 0.044786 0.154948 0.036 Uiso 1 1 calc R . . . .
C16 C 0.64272(9) 0.8610(3) 0.43603(7) 0.0246(3) Uani 1 1 d . . . . .
C17 C 0.77931(10) 1.0658(4) 0.48000(8) 0.0333(3) Uani 1 1 d . . . . .
H17A H 0.782754 1.005404 0.524737 0.040 Uiso 1 1 calc R . . . .
H17B H 0.763194 1.285755 0.473198 0.040 Uiso 1 1 calc R . . . .
C18 C 0.86128(10) 1.0139(5) 0.47094(9) 0.0414(4) Uani 1 1 d . . . . .
H18A H 0.856899 1.075523 0.426538 0.062 Uiso 1 1 calc GR . . . .
H18B H 0.876073 0.795081 0.477426 0.062 Uiso 1 1 calc GR . . . .
H18C H 0.904306 1.137448 0.502957 0.062 Uiso 1 1 calc GR . . . .

loop_
_atom_site_aniso_label
_atom_site_aniso_U_11
_atom_site_aniso_U_22
_atom_site_aniso_U_33
_atom_site_aniso_U_23
_atom_site_aniso_U_13
_atom_site_aniso_U_12
Br1 0.02341(8) 0.04012(10) 0.03623(10) 0.00095(7) 0.01311(6) 0.00038(6)
O1 0.0250(5) 0.0203(5) 0.0306(5) -0.0044(4) 0.0136(4) -0.0039(4)
O2 0.0393(6) 0.0367(6) 0.0333(6) -0.0131(5) 0.0161(5) -0.0058(5)
O3 0.0289(5) 0.0291(5) 0.0253(5) -0.0068(4) 0.0080(4) -0.0062(4)
N1 0.0228(5) 0.0212(5) 0.0214(6) 0.0001(4) 0.0088(4) 0.0017(5)
C1 0.0313(7) 0.0254(7) 0.0219(7) -0.0001(5) 0.0101(6) 0.0046(6)
C2 0.0305(7) 0.0282(7) 0.0244(7) 0.0026(6) 0.0128(6) 0.0066(6)
C3 0.0227(6) 0.0273(7) 0.0259(7) 0.0054(6) 0.0088(5) 0.0041(6)
C4 0.0237(6) 0.0245(6) 0.0239(7) 0.0011(6) 0.0078(5) 0.0009(6)
C5 0.0268(7) 0.0196(6) 0.0207(7) 0.0005(5) 0.0070(5) 0.0029(5)
C6 0.0269(7) 0.0201(6) 0.0227(7) 0.0001(5) 0.0087(5) 0.0009(5)
C7 0.0252(6) 0.0176(6) 0.0236(7) 0.0017(5) 0.0097(5) 0.0012(5)
C8 0.0233(6) 0.0208(6) 0.0246(7) -0.0007(5) 0.0107(5) 0.0007(5)
C9 0.0252(7) 0.0201(6) 0.0233(7) 0.0012(5) 0.0100(5) 0.0009(5)
C10 0.0243(6) 0.0209(6) 0.0244(7) 0.0016(5) 0.0098(5) 0.0013(5)
C11 0.0238(6) 0.0207(6) 0.0268(7) -0.0021(5) 0.0112(6) 0.0003(5)
C12 0.0242(7) 0.0340(8) 0.0272(7) -0.0028(6) 0.0106(6) -0.0003(6)
C13 0.0275(7) 0.0487(10) 0.0246(8) -0.0076(7) 0.0053(6) -0.0007(7)
C14 0.0337(8) 0.0530(10) 0.0244(8) -0.0092(7) 0.0107(6) 0.0043(8)
C15 0.0270(7) 0.0384(8) 0.0269(7) -0.0024(6) 0.0118(6) 0.0040(6)
C16 0.0303(7) 0.0199(6) 0.0230(7) 0.0009(5) 0.0084(6) 0.0002(6)
C17 0.0338(8) 0.0327(8) 0.0290(8) -0.0073(6) 0.0055(6) -0.0078(7)
C18 0.0341(8) 0.0542(11) 0.0351(9) -0.0076(8) 0.0110(7) -0.0157(8)

loop_
_atom_type_symbol
_atom_type_description
_atom_type_scat_dispersion_real
_atom_type_scat_dispersion_imag
_atom_type_scat_source
C C 0.0033 0.0016 'International Tables Vol C Tables 4.2.6.8 and 6.1.1.4'
H H 0.0000 0.0000 'International Tables Vol C Tables 4.2.6.8 and 6.1.1.4'
Br Br -0.2901 2.4595 'International Tables Vol C Tables 4.2.6.8 and 6.1.1.4'
N N 0.0061 0.0033 'International Tables Vol C Tables 4.2.6.8 and 6.1.1.4'
O O 0.0106 0.0060 'International Tables Vol C Tables 4.2.6.8 and 6.1.1.4'

loop_
_geom_angle_atom_site_label_1
_geom_angle_atom_site_label_2
_geom_angle_atom_site_label_3
_geom_angle
_geom_angle_site_symmetry_1
_geom_angle_site_symmetry_3
_geom_angle_publ_flag
C7 O1 C11 111.45(10) . . ?
C16 O3 C17 115.78(12) . . ?
C4 N1 C5 121.37(12) . . ?
C4 N1 C8 129.44(12) . . ?
C8 N1 C5 109.12(11) . . ?
C2 C1 H1 119.7 . . ?
C2 C1 C5 120.68(14) . . ?
C5 C1 H1 119.7 . . ?
C1 C2 H2 120.7 . . ?
C1 C2 C3 118.57(13) . . ?
C3 C2 H2 120.7 . . ?
C2 C3 Br1 119.80(11) . . ?
C4 C3 Br1 117.93(11) . . ?
C4 C3 C2 122.27(13) . . ?
N1 C4 H4 120.7 . . ?
C3 C4 N1 118.68(13) . . ?
C3 C4 H4 120.7 . . ?
N1 C5 C1 118.39(13) . . ?
N1 C5 C6 108.05(12) . . ?
C1 C5 C6 133.52(13) . . ?
C5 C6 C7 105.76(12) . . ?
C5 C6 C16 123.55(13) . . ?
C7 C6 C16 130.66(13) . . ?
O1 C7 C6 127.15(12) . . ?
O1 C7 C8 122.31(12) . . ?
C8 C7 C6 110.41(12) . . ?
N1 C8 C9 130.40(13) . . ?
C7 C8 N1 106.61(12) . . ?
C7 C8 C9 122.27(12) . . ?
C10 C9 C8 113.48(12) . . ?
C12 C9 C8 127.50(13) . . ?
C12 C9 C10 118.83(13) . . ?
C9 C10 C11 118.14(12) . . ?
C15 C10 C9 120.19(13) . . ?
C15 C10 C11 121.59(13) . . ?
O1 C11 C10 113.20(11) . . ?
O1 C11 H11A 108.9 . . ?
O1 C11 H11B 108.9 . . ?
C10 C11 H11A 108.9 . . ?
C10 C11 H11B 108.9 . . ?
H11A C11 H11B 107.8 . . ?
C9 C12 H12 119.9 . . ?
C13 C12 C9 120.29(14) . . ?
C13 C12 H12 119.9 . . ?
C12 C13 H13 119.7 . . ?
C14 C13 C12 120.66(14) . . ?
C14 C13 H13 119.7 . . ?
C13 C14 H14 120.1 . . ?
C13 C14 C15 119.73(14) . . ?
C15 C14 H14 120.1 . . ?
C10 C15 C14 120.24(14) . . ?
C10 C15 H15 119.9 . . ?
C14 C15 H15 119.9 . . ?
O2 C16 O3 123.06(13) . . ?
O2 C16 C6 125.26(14) . . ?
O3 C16 C6 111.68(12) . . ?
O3 C17 H17A 110.5 . . ?
O3 C17 H17B 110.5 . . ?
O3 C17 C18 106.21(13) . . ?
H17A C17 H17B 108.7 . . ?
C18 C17 H17A 110.5 . . ?
C18 C17 H17B 110.5 . . ?
C17 C18 H18A 109.5 . . ?
C17 C18 H18B 109.5 . . ?
C17 C18 H18C 109.5 . . ?
H18A C18 H18B 109.5 . . ?
H18A C18 H18C 109.5 . . ?
H18B C18 H18C 109.5 . . ?

loop_
_geom_bond_atom_site_label_1
_geom_bond_atom_site_label_2
_geom_bond_distance
_geom_bond_site_symmetry_2
_geom_bond_publ_flag
Br1 C3 1.8959(15) . ?
O1 C7 1.3655(16) . ?
O1 C11 1.4525(17) . ?
O2 C16 1.2120(18) . ?
O3 C16 1.3535(18) . ?
O3 C17 1.4495(18) . ?
N1 C4 1.3771(18) . ?
N1 C5 1.4024(18) . ?
N1 C8 1.3971(17) . ?
C1 H1 0.9500 . ?
C1 C2 1.367(2) . ?
C1 C5 1.411(2) . ?
C2 H2 0.9500 . ?
C2 C3 1.409(2) . ?
C3 C4 1.362(2) . ?
C4 H4 0.9500 . ?
C5 C6 1.412(2) . ?
C6 C7 1.4134(19) . ?
C6 C16 1.456(2) . ?
C7 C8 1.384(2) . ?
C8 C9 1.447(2) . ?
C9 C10 1.4127(19) . ?
C9 C12 1.399(2) . ?
C10 C11 1.508(2) . ?
C10 C15 1.387(2) . ?
C11 H11A 0.9900 . ?
C11 H11B 0.9900 . ?
C12 H12 0.9500 . ?
C12 C13 1.388(2) . ?
C13 H13 0.9500 . ?
C13 C14 1.385(2) . ?
C14 H14 0.9500 . ?
C14 C15 1.395(2) . ?
C15 H15 0.9500 . ?
C17 H17A 0.9900 . ?
C17 H17B 0.9900 . ?
C17 C18 1.503(2) . ?
C18 H18A 0.9800 . ?
C18 H18B 0.9800 . ?
C18 H18C 0.9800 . ?

loop_
_geom_torsion_atom_site_label_1
_geom_torsion_atom_site_label_2
_geom_torsion_atom_site_label_3
_geom_torsion_atom_site_label_4
_geom_torsion
_geom_torsion_site_symmetry_1
_geom_torsion_site_symmetry_2
_geom_torsion_site_symmetry_3
_geom_torsion_site_symmetry_4
_geom_torsion_publ_flag
Br1 C3 C4 N1 178.76(10) . . . . ?
O1 C7 C8 N1 -178.39(12) . . . . ?
O1 C7 C8 C9 -7.2(2) . . . . ?
N1 C5 C6 C7 -0.64(15) . . . . ?
N1 C5 C6 C16 -178.83(12) . . . . ?
N1 C8 C9 C10 -174.28(13) . . . . ?
N1 C8 C9 C12 10.9(2) . . . . ?
C1 C2 C3 Br1 179.73(11) . . . . ?
C1 C2 C3 C4 0.1(2) . . . . ?
C1 C5 C6 C7 177.04(15) . . . . ?
C1 C5 C6 C16 -1.2(2) . . . . ?
C2 C1 C5 N1 -0.2(2) . . . . ?
C2 C1 C5 C6 -177.64(15) . . . . ?
C2 C3 C4 N1 -1.6(2) . . . . ?
C4 N1 C5 C1 -1.40(19) . . . . ?
C4 N1 C5 C6 176.69(12) . . . . ?
C4 N1 C8 C7 -175.35(13) . . . . ?
C4 N1 C8 C9 14.4(2) . . . . ?
C5 N1 C4 C3 2.3(2) . . . . ?
C5 N1 C8 C7 1.74(15) . . . . ?
C5 N1 C8 C9 -168.48(14) . . . . ?
C5 C1 C2 C3 0.8(2) . . . . ?
C5 C6 C7 O1 177.75(13) . . . . ?
C5 C6 C7 C8 1.76(16) . . . . ?
C5 C6 C16 O2 -5.6(2) . . . . ?
C5 C6 C16 O3 173.76(12) . . . . ?
C6 C7 C8 N1 -2.18(16) . . . . ?
C6 C7 C8 C9 169.02(12) . . . . ?
C7 O1 C11 C10 48.97(15) . . . . ?
C7 C6 C16 O2 176.71(15) . . . . ?
C7 C6 C16 O3 -3.9(2) . . . . ?
C7 C8 C9 C10 16.82(19) . . . . ?
C7 C8 C9 C12 -157.97(15) . . . . ?
C8 N1 C4 C3 179.03(13) . . . . ?
C8 N1 C5 C1 -178.76(12) . . . . ?
C8 N1 C5 C6 -0.67(15) . . . . ?
C8 C9 C10 C11 7.71(18) . . . . ?
C8 C9 C10 C15 -175.40(13) . . . . ?
C8 C9 C12 C13 176.65(15) . . . . ?
C9 C10 C11 O1 -40.89(17) . . . . ?
C9 C10 C15 C14 -1.8(2) . . . . ?
C9 C12 C13 C14 -2.2(3) . . . . ?
C10 C9 C12 C13 2.1(2) . . . . ?
C11 O1 C7 C6 157.64(13) . . . . ?
C11 O1 C7 C8 -26.82(17) . . . . ?
C11 C10 C15 C14 175.01(15) . . . . ?
C12 C9 C10 C11 -177.00(13) . . . . ?
C12 C9 C10 C15 -0.1(2) . . . . ?
C12 C13 C14 C15 0.3(3) . . . . ?
C13 C14 C15 C10 1.7(3) . . . . ?
C15 C10 C11 O1 142.27(14) . . . . ?
C16 O3 C17 C18 172.89(13) . . . . ?
C16 C6 C7 O1 -4.2(2) . . . . ?
C16 C6 C7 C8 179.78(14) . . . . ?
C17 O3 C16 O2 0.1(2) . . . . ?
C17 O3 C16 C6 -179.29(12) . . . . ?
